data_7114753
loop_
_publ_author_name
'Matsuda, Kenji'
'Takayama, Kohsuke'
'Irie, Masahiro'

_publ_contact_author
;Dr. Kenji Matsuda
Department of Chemistry and Biochemistry,
Graduate School of Engineering,
Kyushu University, 6-10-1 Hakozaki,
Higashi-ku, Fukuoka 812-8581, Japan
;
_publ_section_title
;
 Single-crystalline photochromism of a linear coordination polymer
 composed of
 1,2-bis[2-methyl-5-(4-pyridyl)-3-thienyl]perfluorocyclopentene and
 bis(hexafluoroacetylacetonato)zinc(ii)
;
_journal_issue 4
_journal_name_full 'Chemical Communications'
_journal_page_first 363
_journal_paper_doi 10.1039/b009352l
_journal_year 2001
_chemical_formula_sum 'C35 H18 F18 N2 O4 S2 Zn'
_chemical_formula_weight 1002.00
_chemical_melting_point 274
_chemical_name_systematic
;
1,2-bis(5-(4-pyridyl)-2-methyl-3-thienyl)hexafluorocyclopentene
bis(hexafluoroacetylacetonato)zinc(II) complex
;
_space_group_IT_number 14
_symmetry_cell_setting monoclinic
_symmetry_space_group_name_Hall '-P 2ybc'
_symmetry_space_group_name_H-M 'P 1 21/c 1'
_atom_sites_solution_hydrogens geom
_atom_sites_solution_primary direct
_atom_sites_solution_secondary difmap
_audit_creation_method SHELXL-97
_cell_angle_alpha 90.00
_cell_angle_beta 109.4780(10)
_cell_angle_gamma 90.00
_cell_formula_units_Z 4
_cell_length_a 12.3592(9)
_cell_length_b 18.3531(14)
_cell_length_c 17.9411(13)
_cell_measurement_temperature 116(2)
_cell_volume 3836.7(5)
_computing_cell_refinement 'Bruker SMART'
_computing_data_collection 'Bruker SMART'
_computing_data_reduction 'Bruker SHELXTL'
_computing_molecular_graphics 'Bruker SHELXTL'
_computing_publication_material 'Bruker SHELXTL'
_computing_structure_refinement 'SHELXL-97 (Sheldrick, 1997)'
_computing_structure_solution 'SHELXS-97 (Sheldrick, 1990)'
_diffrn_ambient_temperature 116(2)
_diffrn_measured_fraction_theta_full 0.949
_diffrn_measured_fraction_theta_max 0.949
_diffrn_measurement_device_type 'CCD area detector'
_diffrn_measurement_method 'phi and omega scans'
_diffrn_radiation_monochromator graphite
_diffrn_radiation_source 'fine-focus sealed tube'
_diffrn_radiation_type MoK\a
_diffrn_radiation_wavelength 0.71073
_diffrn_reflns_av_R_equivalents 0.0256
_diffrn_reflns_av_sigmaI/netI 0.0327
_diffrn_reflns_limit_h_max 12
_diffrn_reflns_limit_h_min -15
_diffrn_reflns_limit_k_max 23
_diffrn_reflns_limit_k_min -21
_diffrn_reflns_limit_l_max 22
_diffrn_reflns_limit_l_min -22
_diffrn_reflns_number 25126
_diffrn_reflns_theta_full 27.56
_diffrn_reflns_theta_max 27.56
_diffrn_reflns_theta_min 1.64
_exptl_absorpt_coefficient_mu 0.879
_exptl_absorpt_correction_type none
_exptl_crystal_colour 'pale yellow'
_exptl_crystal_density_diffrn 1.735
_exptl_crystal_density_method 'not measured'
_exptl_crystal_description block
_exptl_crystal_F_000 1992
_exptl_crystal_size_max 0.5
_exptl_crystal_size_mid 0.3
_exptl_crystal_size_min 0.2
_refine_diff_density_max 0.628
_refine_diff_density_min -0.500
_refine_diff_density_rms 0.057
_refine_ls_extinction_method none
_refine_ls_goodness_of_fit_ref 1.036
_refine_ls_hydrogen_treatment mixed
_refine_ls_matrix_type full
_refine_ls_number_parameters 561
_refine_ls_number_reflns 8418
_refine_ls_number_restraints 0
_refine_ls_restrained_S_all 1.036
_refine_ls_R_factor_all 0.0459
_refine_ls_R_factor_gt 0.0309
_refine_ls_shift/su_max 0.002
_refine_ls_shift/su_mean 0.000
_refine_ls_structure_factor_coef Fsqd
_refine_ls_weighting_details 'calc w=1/[\s^2^(Fo^2^)+(0.0403P)^2^+0.5784P] where P=(Fo^2^+2Fc^2^)/3'
_refine_ls_weighting_scheme calc
_refine_ls_wR_factor_gt 0.0732
_refine_ls_wR_factor_ref 0.0777
_reflns_number_gt 6554
_reflns_number_total 8418
_reflns_threshold_expression >2sigma(I)
_cod_data_source_file b009352l.txt
_cod_data_source_block 1aznhfac
_cod_depositor_comments
;
The following automatic conversions were performed:

'_symmetry_cell_setting' value 'Monoclinic' changed to 'monoclinic'
according to
/usr/data/users/saulius/automatic-downloads/retrospective/RSC/lib/dictionaries/cif_core.dic
dictionary named 'cif_core.dic' version 2.4.2 from 2011-04-26.

Automatic conversion script
Id: cif_fix_values 2281 2013-09-26 08:29:07Z andrius 
;
_cod_original_sg_symbol_H-M P2(1)/c
_cod_database_code 7114753

loop_
_symmetry_equiv_pos_as_xyz
'x, y, z'
'-x, y+1/2, -z+1/2'
'-x, -y, -z'
'x, -y-1/2, z-1/2'

loop_
_atom_site_label
_atom_site_type_symbol
_atom_site_fract_x
_atom_site_fract_y
_atom_site_fract_z
_atom_site_U_iso_or_equiv
_atom_site_adp_type
_atom_site_occupancy
_atom_site_symmetry_multiplicity
_atom_site_calc_flag
_atom_site_refinement_flags
C1 C 0.00833(16) 0.11718(10) 0.67171(11) 0.0207(4) Uani 1 1 d .
C2 C 0.06305(16) 0.05266(10) 0.66829(10) 0.0189(4) Uani 1 1 d .
C3 C 0.16035(16) 0.06181(10) 0.64357(10) 0.0194(4) Uani 1 1 d .
H3 H 0.2064 0.0225 0.6372 0.023 Uiso 1 1 calc R
C4 C 0.18078(16) 0.13276(10) 0.63001(10) 0.0188(4) Uani 1 1 d .
C5 C 0.02271(15) -0.01807(10) 0.68676(11) 0.0191(4) Uani 1 1 d .
C6 C -0.00171(18) -0.07952(11) 0.62770(12) 0.0263(4) Uani 1 1 d .
C7 C -0.07746(18) -0.13203(11) 0.65544(12) 0.0276(5) Uani 1 1 d .
C8 C -0.04388(18) -0.11534(11) 0.74442(12) 0.0259(4) Uani 1 1 d .
C9 C 0.00028(16) -0.03861(10) 0.75233(11) 0.0194(4) Uani 1 1 d .
C10 C 0.11729(16) 0.04075(10) 0.86464(11) 0.0203(4) Uani 1 1 d .
C11 C 0.01729(16) 0.00473(10) 0.82476(10) 0.0188(4) Uani 1 1 d .
C12 C -0.07159(16) 0.01847(10) 0.85743(10) 0.0194(4) Uani 1 1 d .
H12 H -0.1453 -0.0035 0.8378 0.023 Uiso 1 1 calc R
C13 C -0.04081(16) 0.06599(10) 0.91940(10) 0.0184(4) Uani 1 1 d .
C14 C -0.09652(17) 0.13074(12) 0.69390(13) 0.0303(5) Uani 1 1 d .
H14A H -0.1442 0.0868 0.6837 0.045 Uiso 1 1 calc R
H14B H -0.1404 0.1712 0.6624 0.045 Uiso 1 1 calc R
H14C H -0.0736 0.1431 0.7502 0.045 Uiso 1 1 calc R
C15 C 0.23137(16) 0.03826(12) 0.85240(12) 0.0274(5) Uani 1 1 d .
H15A H 0.2397 -0.0084 0.8284 0.041 Uiso 1 1 calc R
H15B H 0.2928 0.0435 0.9035 0.041 Uiso 1 1 calc R
H15C H 0.2362 0.0781 0.8173 0.041 Uiso 1 1 calc R
C16 C 0.27635(16) 0.16468(10) 0.60984(10) 0.0187(4) Uani 1 1 d .
C17 C 0.38311(16) 0.13088(10) 0.63209(11) 0.0207(4) Uani 1 1 d .
H17 H 0.3936 0.0845 0.6570 0.025 Uiso 1 1 calc R
C18 C 0.47368(17) 0.16493(10) 0.61785(11) 0.0217(4) Uani 1 1 d .
H18 H 0.5457 0.1407 0.6333 0.026 Uiso 1 1 calc R
C19 C 0.36136(17) 0.26255(11) 0.56018(11) 0.0241(4) Uani 1 1 d .
H19 H 0.3528 0.3084 0.5343 0.029 Uiso 1 1 calc R
C20 C 0.26704(16) 0.23216(11) 0.57212(11) 0.0236(4) Uani 1 1 d .
H20 H 0.1955 0.2570 0.5548 0.028 Uiso 1 1 calc R
C21 C -0.11292(15) 0.09705(10) 0.96202(10) 0.0179(4) Uani 1 1 d .
C22 C -0.21846(16) 0.06543(10) 0.95547(11) 0.0223(4) Uani 1 1 d .
H22 H -0.2411 0.0212 0.9270 0.027 Uiso 1 1 calc R
C23 C -0.28964(16) 0.09832(10) 0.99027(11) 0.0216(4) Uani 1 1 d .
H23 H -0.3612 0.0759 0.9847 0.026 Uiso 1 1 calc R
C24 C -0.16035(17) 0.19002(11) 1.03967(11) 0.0245(4) Uani 1 1 d .
H24 H -0.1390 0.2336 1.0696 0.029 Uiso 1 1 calc R
C25 C -0.08416(17) 0.16025(11) 1.00658(11) 0.0248(4) Uani 1 1 d .
H25 H -0.0122 0.1831 1.0144 0.030 Uiso 1 1 calc R
C26 C 0.59888(18) 0.14576(11) 0.47777(12) 0.0267(5) Uani 1 1 d .
C27 C 0.50369(18) 0.16732(12) 0.41434(12) 0.0285(5) Uani 1 1 d .
H27 H 0.4625 0.1314 0.3777 0.034 Uiso 1 1 calc R
C28 C 0.46653(17) 0.23954(12) 0.40252(11) 0.0250(4) Uani 1 1 d .
C29 C 0.6388(2) 0.06642(13) 0.47984(15) 0.0422(6) Uani 1 1 d .
C30 C 0.36815(19) 0.25847(13) 0.32629(12) 0.0342(5) Uani 1 1 d .
C31 C 0.68632(16) 0.28793(11) 0.73812(11) 0.0220(4) Uani 1 1 d .
C32 C 0.61997(17) 0.34850(11) 0.74083(11) 0.0262(4) Uani 1 1 d .
H32 H 0.6144 0.3627 0.7903 0.031 Uiso 1 1 calc R
C33 C 0.56144(16) 0.38906(10) 0.67394(11) 0.0214(4) Uani 1 1 d .
C34 C 0.73640(18) 0.24279(13) 0.81428(12) 0.0310(5) Uani 1 1 d .
C35 C 0.48586(19) 0.45160(12) 0.68456(12) 0.0293(5) Uani 1 1 d .
F1 F -0.05406(12) -0.05746(7) 0.55256(7) 0.0411(3) Uani 1 1 d .
F2 F 0.09653(11) -0.11394(7) 0.62913(8) 0.0371(3) Uani 1 1 d .
F3 F -0.18900(11) -0.11444(7) 0.61922(8) 0.0383(3) Uani 1 1 d .
F4 F -0.06420(11) -0.20221(6) 0.63939(8) 0.0369(3) Uani 1 1 d .
F5 F -0.13265(11) -0.12508(7) 0.77141(8) 0.0381(3) Uani 1 1 d .
F6 F 0.03964(11) -0.16281(6) 0.78566(7) 0.0359(3) Uani 1 1 d .
F7 F 0.66200(16) 0.03759(7) 0.55033(9) 0.0607(4) Uani 1 1 d .
F8 F 0.56064(18) 0.02272(8) 0.43086(10) 0.0771(6) Uani 1 1 d .
F9 F 0.73160(19) 0.06238(9) 0.46040(16) 0.1075(9) Uani 1 1 d .
F10 F 0.34776(13) 0.20712(9) 0.27090(8) 0.0563(4) Uani 1 1 d .
F11 F 0.38949(12) 0.32069(8) 0.29521(8) 0.0502(4) Uani 1 1 d .
F12 F 0.27122(11) 0.26891(8) 0.34164(8) 0.0465(4) Uani 1 1 d .
F13 F 0.37531(11) 0.43225(7) 0.65590(9) 0.0464(4) Uani 1 1 d .
F14 F 0.49698(12) 0.51110(7) 0.64618(9) 0.0454(4) Uani 1 1 d .
F15 F 0.50525(14) 0.47042(8) 0.76000(8) 0.0563(4) Uani 1 1 d .
F16 F 0.72983(13) 0.27622(9) 0.87866(7) 0.0565(5) Uani 1 1 d .
F17 F 0.84626(11) 0.22748(7) 0.82888(7) 0.0370(3) Uani 1 1 d .
F18 F 0.68073(14) 0.18035(9) 0.80671(9) 0.0716(6) Uani 1 1 d .
N1 N 0.46516(13) 0.23077(8) 0.58317(9) 0.0204(3) Uani 1 1 d .
N2 N -0.26294(13) 0.16050(8) 1.03163(9) 0.0187(3) Uani 1 1 d .
O1 O 0.50188(11) 0.29375(7) 0.44624(7) 0.0234(3) Uani 1 1 d .
O2 O 0.66134(11) 0.18302(7) 0.53402(8) 0.0239(3) Uani 1 1 d .
O3 O 0.70861(11) 0.26206(7) 0.68052(7) 0.0225(3) Uani 1 1 d .
O4 O 0.55772(11) 0.38085(7) 0.60358(7) 0.0211(3) Uani 1 1 d .
S1 S 0.07831(4) 0.18901(3) 0.64615(3) 0.02308(11) Uani 1 1 d .
S2 S 0.10031(4) 0.09314(3) 0.93976(3) 0.02222(11) Uani 1 1 d .
Zn1 Zn 0.610500(18) 0.284034(12) 0.563520(12) 0.01825(6) Uani 1 1 d .

loop_
_atom_site_aniso_label
_atom_site_aniso_U_11
_atom_site_aniso_U_22
_atom_site_aniso_U_33
_atom_site_aniso_U_23
_atom_site_aniso_U_13
_atom_site_aniso_U_12
C1 0.0189(10) 0.0224(10) 0.0216(10) 0.0042(8) 0.0076(8) 0.0016(8)
C2 0.0215(10) 0.0204(10) 0.0158(9) -0.0005(7) 0.0078(8) -0.0015(8)
C3 0.0227(10) 0.0188(10) 0.0186(9) -0.0018(7) 0.0096(8) 0.0005(8)
C4 0.0197(10) 0.0204(10) 0.0173(9) -0.0001(7) 0.0074(8) 0.0031(8)
C5 0.0170(9) 0.0206(10) 0.0214(9) -0.0011(7) 0.0086(8) 0.0012(7)
C6 0.0311(12) 0.0270(11) 0.0252(10) -0.0036(8) 0.0154(9) -0.0033(9)
C7 0.0289(11) 0.0225(11) 0.0350(11) -0.0093(9) 0.0155(10) -0.0044(9)
C8 0.0292(11) 0.0225(10) 0.0319(11) 0.0008(8) 0.0181(9) -0.0018(8)
C9 0.0175(9) 0.0188(9) 0.0239(9) -0.0008(7) 0.0096(8) 0.0000(7)
C10 0.0229(10) 0.0221(10) 0.0181(9) 0.0022(7) 0.0097(8) 0.0032(8)
C11 0.0224(10) 0.0160(9) 0.0206(9) 0.0036(7) 0.0104(8) 0.0025(8)
C12 0.0208(10) 0.0191(9) 0.0199(9) 0.0029(7) 0.0088(8) -0.0008(8)
C13 0.0186(9) 0.0182(9) 0.0195(9) 0.0037(7) 0.0076(8) 0.0018(7)
C14 0.0242(11) 0.0312(12) 0.0407(12) 0.0112(10) 0.0178(10) 0.0099(9)
C15 0.0204(10) 0.0366(12) 0.0270(11) -0.0019(9) 0.0102(9) 0.0013(9)
C16 0.0211(10) 0.0200(9) 0.0173(9) -0.0015(7) 0.0095(8) -0.0016(8)
C17 0.0250(10) 0.0164(9) 0.0234(10) 0.0019(7) 0.0118(8) 0.0018(8)
C18 0.0218(10) 0.0219(10) 0.0235(10) 0.0019(8) 0.0103(8) 0.0043(8)
C19 0.0243(10) 0.0211(10) 0.0276(10) 0.0065(8) 0.0097(9) 0.0013(8)
C20 0.0183(10) 0.0248(11) 0.0269(10) 0.0059(8) 0.0066(8) 0.0043(8)
C21 0.0190(10) 0.0194(9) 0.0153(8) 0.0031(7) 0.0057(7) 0.0035(7)
C22 0.0265(11) 0.0181(10) 0.0245(10) -0.0020(8) 0.0116(8) -0.0007(8)
C23 0.0207(10) 0.0214(10) 0.0250(10) -0.0003(8) 0.0105(8) -0.0023(8)
C24 0.0217(10) 0.0279(11) 0.0229(10) -0.0081(8) 0.0062(8) -0.0026(8)
C25 0.0180(10) 0.0310(11) 0.0256(10) -0.0063(8) 0.0075(8) -0.0030(8)
C26 0.0361(12) 0.0233(11) 0.0316(11) -0.0011(9) 0.0257(10) -0.0015(9)
C27 0.0329(12) 0.0298(11) 0.0269(11) -0.0086(9) 0.0155(9) -0.0104(9)
C28 0.0214(10) 0.0351(12) 0.0227(10) -0.0003(9) 0.0130(8) -0.0075(9)
C29 0.0636(17) 0.0276(13) 0.0466(14) -0.0030(11) 0.0334(13) 0.0035(12)
C30 0.0325(12) 0.0441(14) 0.0249(11) -0.0012(10) 0.0082(10) -0.0136(10)
C31 0.0189(10) 0.0280(11) 0.0196(9) 0.0056(8) 0.0070(8) 0.0012(8)
C32 0.0280(11) 0.0324(12) 0.0201(10) 0.0005(8) 0.0109(9) 0.0055(9)
C33 0.0188(10) 0.0200(10) 0.0268(10) -0.0008(8) 0.0093(8) -0.0004(8)
C34 0.0295(12) 0.0382(13) 0.0268(11) 0.0094(9) 0.0115(9) 0.0065(10)
C35 0.0311(12) 0.0277(11) 0.0291(11) 0.0005(9) 0.0101(9) 0.0060(9)
F1 0.0601(9) 0.0414(8) 0.0217(6) -0.0064(5) 0.0134(6) -0.0141(7)
F2 0.0443(8) 0.0273(7) 0.0540(8) -0.0116(6) 0.0356(7) -0.0047(6)
F3 0.0303(7) 0.0410(8) 0.0428(8) -0.0062(6) 0.0111(6) -0.0071(6)
F4 0.0469(8) 0.0231(7) 0.0494(8) -0.0137(6) 0.0276(7) -0.0096(5)
F5 0.0477(8) 0.0302(7) 0.0519(8) -0.0102(6) 0.0372(7) -0.0165(6)
F6 0.0501(8) 0.0218(6) 0.0373(7) 0.0045(5) 0.0165(6) 0.0019(6)
F7 0.1008(13) 0.0254(8) 0.0547(9) 0.0056(7) 0.0243(9) 0.0130(8)
F8 0.1265(16) 0.0289(8) 0.0626(11) -0.0186(8) 0.0139(11) -0.0008(9)
F9 0.1296(18) 0.0416(10) 0.215(3) 0.0163(13) 0.1425(19) 0.0299(11)
F10 0.0494(9) 0.0733(11) 0.0339(8) -0.0195(7) -0.0026(7) -0.0047(8)
F11 0.0475(9) 0.0668(10) 0.0278(7) 0.0171(7) 0.0011(6) -0.0172(7)
F12 0.0248(7) 0.0666(10) 0.0447(8) 0.0089(7) 0.0069(6) -0.0013(6)
F13 0.0288(7) 0.0388(8) 0.0745(10) 0.0025(7) 0.0210(7) 0.0106(6)
F14 0.0536(9) 0.0233(7) 0.0674(9) 0.0101(6) 0.0309(8) 0.0111(6)
F15 0.0792(11) 0.0518(9) 0.0367(8) -0.0086(7) 0.0179(8) 0.0301(8)
F16 0.0622(10) 0.0910(12) 0.0225(7) 0.0183(7) 0.0225(7) 0.0463(9)
F17 0.0343(7) 0.0504(8) 0.0254(6) 0.0085(6) 0.0088(5) 0.0217(6)
F18 0.0703(11) 0.0658(11) 0.0570(10) 0.0418(9) -0.0077(9) -0.0261(9)
N1 0.0214(8) 0.0203(8) 0.0213(8) 0.0019(6) 0.0093(7) 0.0011(7)
N2 0.0188(8) 0.0215(8) 0.0159(8) 0.0001(6) 0.0059(6) 0.0014(6)
O1 0.0226(7) 0.0270(8) 0.0204(7) 0.0013(6) 0.0070(6) -0.0033(6)
O2 0.0256(8) 0.0224(7) 0.0275(7) 0.0011(6) 0.0141(6) 0.0027(6)
O3 0.0216(7) 0.0262(7) 0.0211(7) 0.0036(6) 0.0092(6) 0.0056(6)
O4 0.0241(7) 0.0195(7) 0.0217(7) 0.0033(5) 0.0101(6) 0.0004(5)
S1 0.0223(2) 0.0197(2) 0.0306(3) 0.0060(2) 0.0134(2) 0.00429(19)
S2 0.0183(2) 0.0274(3) 0.0218(2) -0.00388(19) 0.00785(19) -0.00023(19)
Zn1 0.01903(12) 0.01918(12) 0.01820(11) 0.00248(9) 0.00842(9) 0.00047(9)

loop_
_atom_type_symbol
_atom_type_description
_atom_type_scat_dispersion_real
_atom_type_scat_dispersion_imag
_atom_type_scat_source
C C 0.0033 0.0016 'International Tables Vol C Tables 4.2.6.8 and 6.1.1.4'
H H 0.0000 0.0000 'International Tables Vol C Tables 4.2.6.8 and 6.1.1.4'
N N 0.0061 0.0033 'International Tables Vol C Tables 4.2.6.8 and 6.1.1.4'
O O 0.0106 0.0060 'International Tables Vol C Tables 4.2.6.8 and 6.1.1.4'
F F 0.0171 0.0103 'International Tables Vol C Tables 4.2.6.8 and 6.1.1.4'
S S 0.1246 0.1234 'International Tables Vol C Tables 4.2.6.8 and 6.1.1.4'
Zn Zn 0.2839 1.4301 'International Tables Vol C Tables 4.2.6.8 and 6.1.1.4'

loop_
_geom_angle_atom_site_label_1
_geom_angle_atom_site_label_2
_geom_angle_atom_site_label_3
_geom_angle
_geom_angle_site_symmetry_1
_geom_angle_site_symmetry_3
C2 C1 C14 129.56(18) . .
C2 C1 S1 110.45(14) . .
C14 C1 S1 119.99(14) . .
C1 C2 C3 113.04(17) . .
C1 C2 C5 122.85(17) . .
C3 C2 C5 124.09(17) . .
C4 C3 C2 113.21(17) . .
C3 C4 C16 129.59(17) . .
C3 C4 S1 110.51(14) . .
C16 C4 S1 119.78(14) . .
C9 C5 C2 128.90(17) . .
C9 C5 C6 110.65(17) . .
C2 C5 C6 120.44(16) . .
F1 C6 F2 106.61(15) . .
F1 C6 C5 113.26(17) . .
F2 C6 C5 111.44(16) . .
F1 C6 C7 111.77(17) . .
F2 C6 C7 109.80(17) . .
C5 C6 C7 104.02(15) . .
F4 C7 F3 107.69(16) . .
F4 C7 C6 113.65(16) . .
F3 C7 C6 109.15(17) . .
F4 C7 C8 113.78(18) . .
F3 C7 C8 109.25(16) . .
C6 C7 C8 103.19(15) . .
F5 C8 F6 106.21(16) . .
F5 C8 C9 113.81(16) . .
F6 C8 C9 111.25(17) . .
F5 C8 C7 112.02(17) . .
F6 C8 C7 109.19(16) . .
C9 C8 C7 104.39(16) . .
C5 C9 C11 127.31(17) . .
C5 C9 C8 110.72(17) . .
C11 C9 C8 121.96(16) . .
C11 C10 C15 129.52(17) . .
C11 C10 S2 110.64(14) . .
C15 C10 S2 119.82(14) . .
C10 C11 C12 112.50(17) . .
C10 C11 C9 123.82(17) . .
C12 C11 C9 123.51(17) . .
C13 C12 C11 113.80(17) . .
C12 C13 C21 128.30(17) . .
C12 C13 S2 110.09(14) . .
C21 C13 S2 121.45(14) . .
C17 C16 C20 116.82(17) . .
C17 C16 C4 121.04(17) . .
C20 C16 C4 122.01(17) . .
C18 C17 C16 119.75(17) . .
N1 C18 C17 123.30(18) . .
N1 C19 C20 123.36(18) . .
C19 C20 C16 119.92(18) . .
C25 C21 C22 116.67(17) . .
C25 C21 C13 122.78(17) . .
C22 C21 C13 120.45(17) . .
C23 C22 C21 120.00(18) . .
N2 C23 C22 123.21(18) . .
N2 C24 C25 123.30(18) . .
C24 C25 C21 119.87(18) . .
O2 C26 C27 129.03(19) . .
O2 C26 C29 113.1(2) . .
C27 C26 C29 117.8(2) . .
C26 C27 C28 122.62(19) . .
O1 C28 C27 129.14(19) . .
O1 C28 C30 112.65(18) . .
C27 C28 C30 118.21(18) . .
F9 C29 F7 107.8(2) . .
F9 C29 F8 107.3(2) . .
F7 C29 F8 105.6(2) . .
F9 C29 C26 110.56(19) . .
F7 C29 C26 111.81(18) . .
F8 C29 C26 113.4(2) . .
F12 C30 F10 107.29(17) . .
F12 C30 F11 106.3(2) . .
F10 C30 F11 107.96(18) . .
F12 C30 C28 110.40(16) . .
F10 C30 C28 113.6(2) . .
F11 C30 C28 110.94(17) . .
O3 C31 C32 128.89(18) . .
O3 C31 C34 113.29(17) . .
C32 C31 C34 117.75(17) . .
C31 C32 C33 122.66(18) . .
O4 C33 C32 129.50(18) . .
O4 C33 C35 113.28(17) . .
C32 C33 C35 117.17(17) . .
F18 C34 F17 107.51(19) . .
F18 C34 F16 107.95(18) . .
F17 C34 F16 106.31(17) . .
F18 C34 C31 109.52(18) . .
F17 C34 C31 111.82(16) . .
F16 C34 C31 113.47(18) . .
F14 C35 F13 106.81(17) . .
F14 C35 F15 107.38(18) . .
F13 C35 F15 105.82(18) . .
F14 C35 C33 112.37(17) . .
F13 C35 C33 109.91(17) . .
F15 C35 C33 114.09(17) . .
C19 N1 C18 116.81(16) . .
C19 N1 Zn1 120.74(13) . .
C18 N1 Zn1 122.45(12) . .
C23 N2 C24 116.90(16) . .
C23 N2 Zn1 119.69(12) . 4_466
C24 N2 Zn1 122.56(13) . 4_466
C28 O1 Zn1 122.35(13) . .
C26 O2 Zn1 122.34(13) . .
C31 O3 Zn1 123.04(12) . .
C33 O4 Zn1 122.25(12) . .
C1 S1 C4 92.77(9) . .
C10 S2 C13 92.94(9) . .
O2 Zn1 O3 87.71(5) . .
O2 Zn1 O1 88.11(5) . .
O3 Zn1 O1 172.89(5) . .
O2 Zn1 N2 92.70(6) . 4_665
O3 Zn1 N2 97.60(5) . 4_665
O1 Zn1 N2 88.34(5) . 4_665
O2 Zn1 O4 174.18(5) . .
O3 Zn1 O4 87.82(5) . .
O1 Zn1 O4 95.95(5) . .
N2 Zn1 O4 91.58(6) 4_665 .
O2 Zn1 N1 88.66(5) . .
O3 Zn1 N1 89.10(5) . .
O1 Zn1 N1 85.05(5) . .
N2 Zn1 N1 173.21(6) 4_665 .
O4 Zn1 N1 87.55(5) . .

loop_
_geom_bond_atom_site_label_1
_geom_bond_atom_site_label_2
_geom_bond_distance
_geom_bond_site_symmetry_2
C1 C2 1.375(3) .
C1 C14 1.498(3) .
C1 S1 1.7208(19) .
C2 C3 1.424(2) .
C2 C5 1.468(3) .
C3 C4 1.364(3) .
C4 C16 1.468(2) .
C4 S1 1.7315(18) .
C5 C9 1.349(2) .
C5 C6 1.507(3) .
C6 F1 1.348(2) .
C6 F2 1.361(2) .
C6 C7 1.537(3) .
C7 F4 1.342(2) .
C7 F3 1.353(2) .
C7 C8 1.540(3) .
C8 F5 1.351(2) .
C8 F6 1.365(2) .
C8 C9 1.500(3) .
C9 C11 1.478(3) .
C10 C11 1.374(3) .
C10 C15 1.498(3) .
C10 S2 1.7244(19) .
C11 C12 1.429(2) .
C12 C13 1.364(3) .
C13 C21 1.469(2) .
C13 S2 1.7317(19) .
C16 C17 1.391(3) .
C16 C20 1.398(3) .
C17 C18 1.378(3) .
C18 N1 1.347(2) .
C19 N1 1.343(2) .
C19 C20 1.372(3) .
C21 C25 1.386(3) .
C21 C22 1.396(3) .
C22 C23 1.376(3) .
C23 N2 1.341(2) .
C24 N2 1.342(2) .
C24 C25 1.382(3) .
C26 O2 1.250(2) .
C26 C27 1.394(3) .
C26 C29 1.534(3) .
C27 C28 1.396(3) .
C28 O1 1.252(2) .
C28 C30 1.536(3) .
C29 F9 1.307(3) .
C29 F7 1.311(3) .
C29 F8 1.335(3) .
C30 F12 1.329(3) .
C30 F10 1.331(3) .
C30 F11 1.335(3) .
C31 O3 1.249(2) .
C31 C32 1.392(3) .
C31 C34 1.540(3) .
C32 C33 1.392(3) .
C33 O4 1.257(2) .
C33 C35 1.531(3) .
C34 F18 1.320(3) .
C34 F17 1.324(2) .
C34 F16 1.334(2) .
C35 F14 1.322(2) .
C35 F13 1.337(2) .
C35 F15 1.339(2) .
N1 Zn1 2.1745(16) .
N2 Zn1 2.0993(15) 4_466
O1 Zn1 2.0924(13) .
O2 Zn1 2.0817(13) .
O3 Zn1 2.0837(13) .
O4 Zn1 2.1004(13) .
Zn1 N2 2.0993(15) 4_665

loop_
_geom_torsion_atom_site_label_1
_geom_torsion_atom_site_label_2
_geom_torsion_atom_site_label_3
_geom_torsion_atom_site_label_4
_geom_torsion
_geom_torsion_site_symmetry_4
C14 C1 C2 C3 179.34(19) .
S1 C1 C2 C3 -1.0(2) .
C14 C1 C2 C5 0.6(3) .
S1 C1 C2 C5 -179.80(14) .
C1 C2 C3 C4 1.3(2) .
C5 C2 C3 C4 -179.93(17) .
C2 C3 C4 C16 174.95(17) .
C2 C3 C4 S1 -1.0(2) .
C1 C2 C5 C9 -53.8(3) .
C3 C2 C5 C9 127.6(2) .
C1 C2 C5 C6 124.9(2) .
C3 C2 C5 C6 -53.7(3) .
C9 C5 C6 F1 138.79(17) .
C2 C5 C6 F1 -40.1(2) .
C9 C5 C6 F2 -101.01(19) .
C2 C5 C6 F2 80.1(2) .
C9 C5 C6 C7 17.2(2) .
C2 C5 C6 C7 -161.71(17) .
F1 C6 C7 F4 88.5(2) .
F2 C6 C7 F4 -29.6(2) .
C5 C6 C7 F4 -148.99(17) .
F1 C6 C7 F3 -31.8(2) .
F2 C6 C7 F3 -149.84(15) .
C5 C6 C7 F3 90.80(18) .
F1 C6 C7 C8 -147.84(17) .
F2 C6 C7 C8 94.07(18) .
C5 C6 C7 C8 -25.3(2) .
F4 C7 C8 F5 -88.0(2) .
F3 C7 C8 F5 32.3(2) .
C6 C7 C8 F5 148.37(16) .
F4 C7 C8 F6 29.3(2) .
F3 C7 C8 F6 149.71(16) .
C6 C7 C8 F6 -94.27(18) .
F4 C7 C8 C9 148.39(17) .
F3 C7 C8 C9 -91.25(18) .
C6 C7 C8 C9 24.8(2) .
C2 C5 C9 C11 -3.7(3) .
C6 C5 C9 C11 177.46(18) .
C2 C5 C9 C8 177.67(18) .
C6 C5 C9 C8 -1.1(2) .
F5 C8 C9 C5 -137.84(18) .
F6 C8 C9 C5 102.23(19) .
C7 C8 C9 C5 -15.4(2) .
F5 C8 C9 C11 43.5(3) .
F6 C8 C9 C11 -76.5(2) .
C7 C8 C9 C11 165.90(17) .
C15 C10 C11 C12 176.57(19) .
S2 C10 C11 C12 -1.8(2) .
C15 C10 C11 C9 -8.1(3) .
S2 C10 C11 C9 173.58(14) .
C5 C9 C11 C10 -49.6(3) .
C8 C9 C11 C10 128.9(2) .
C5 C9 C11 C12 125.3(2) .
C8 C9 C11 C12 -56.3(3) .
C10 C11 C12 C13 2.0(2) .
C9 C11 C12 C13 -173.36(17) .
C11 C12 C13 C21 174.14(17) .
C11 C12 C13 S2 -1.3(2) .
C3 C4 C16 C17 -26.4(3) .
S1 C4 C16 C17 149.19(15) .
C3 C4 C16 C20 157.7(2) .
S1 C4 C16 C20 -26.7(2) .
C20 C16 C17 C18 1.2(3) .
C4 C16 C17 C18 -174.89(17) .
C16 C17 C18 N1 0.3(3) .
N1 C19 C20 C16 -0.1(3) .
C17 C16 C20 C19 -1.3(3) .
C4 C16 C20 C19 174.73(17) .
C12 C13 C21 C25 -159.52(19) .
S2 C13 C21 C25 15.4(3) .
C12 C13 C21 C22 16.9(3) .
S2 C13 C21 C22 -168.16(14) .
C25 C21 C22 C23 2.0(3) .
C13 C21 C22 C23 -174.62(17) .
C21 C22 C23 N2 -0.3(3) .
N2 C24 C25 C21 0.5(3) .
C22 C21 C25 C24 -2.1(3) .
C13 C21 C25 C24 174.46(18) .
O2 C26 C27 C28 3.5(3) .
C29 C26 C27 C28 -173.82(18) .
C26 C27 C28 O1 -6.3(3) .
C26 C27 C28 C30 173.98(18) .
O2 C26 C29 F9 -73.0(3) .
C27 C26 C29 F9 104.8(3) .
O2 C26 C29 F7 47.1(3) .
C27 C26 C29 F7 -135.1(2) .
O2 C26 C29 F8 166.46(18) .
C27 C26 C29 F8 -15.8(3) .
O1 C28 C30 F12 -74.7(2) .
C27 C28 C30 F12 105.0(2) .
O1 C28 C30 F10 164.69(17) .
C27 C28 C30 F10 -15.6(3) .
O1 C28 C30 F11 42.8(2) .
C27 C28 C30 F11 -137.41(19) .
O3 C31 C32 C33 3.2(4) .
C34 C31 C32 C33 -173.65(19) .
C31 C32 C33 O4 -0.9(3) .
C31 C32 C33 C35 176.43(19) .
O3 C31 C34 F18 -70.0(2) .
C32 C31 C34 F18 107.3(2) .
O3 C31 C34 F17 49.1(2) .
C32 C31 C34 F17 -133.6(2) .
O3 C31 C34 F16 169.31(18) .
C32 C31 C34 F16 -13.4(3) .
O4 C33 C35 F14 -45.2(2) .
C32 C33 C35 F14 137.05(19) .
O4 C33 C35 F13 73.6(2) .
C32 C33 C35 F13 -104.1(2) .
O4 C33 C35 F15 -167.69(18) .
C32 C33 C35 F15 14.5(3) .
C20 C19 N1 C18 1.6(3) .
C20 C19 N1 Zn1 -178.91(15) .
C17 C18 N1 C19 -1.8(3) .
C17 C18 N1 Zn1 178.80(14) .
C22 C23 N2 C24 -1.3(3) .
C22 C23 N2 Zn1 168.41(15) 4_466
C25 C24 N2 C23 1.2(3) .
C25 C24 N2 Zn1 -168.17(15) 4_466
C27 C28 O1 Zn1 -12.5(3) .
C30 C28 O1 Zn1 167.23(12) .
C27 C26 O2 Zn1 17.4(3) .
C29 C26 O2 Zn1 -165.16(13) .
C32 C31 O3 Zn1 -19.9(3) .
C34 C31 O3 Zn1 157.03(13) .
C32 C33 O4 Zn1 15.7(3) .
C35 C33 O4 Zn1 -161.71(12) .
C2 C1 S1 C4 0.42(15) .
C14 C1 S1 C4 -179.92(16) .
C3 C4 S1 C1 0.33(15) .
C16 C4 S1 C1 -176.06(15) .
C11 C10 S2 C13 0.92(15) .
C15 C10 S2 C13 -177.61(16) .
C12 C13 S2 C10 0.21(15) .
C21 C13 S2 C10 -175.56(15) .
C26 O2 Zn1 O3 149.05(14) .
C26 O2 Zn1 O1 -25.20(14) .
C26 O2 Zn1 N2 -113.45(14) 4_665
C26 O2 Zn1 O4 109.2(5) .
C26 O2 Zn1 N1 59.89(14) .
C31 O3 Zn1 O2 -151.98(15) .
C31 O3 Zn1 O1 -97.9(4) .
C31 O3 Zn1 N2 115.60(15) 4_665
C31 O3 Zn1 O4 24.29(15) .
C31 O3 Zn1 N1 -63.29(15) .
C28 O1 Zn1 O2 22.95(14) .
C28 O1 Zn1 O3 -31.1(5) .
C28 O1 Zn1 N2 115.71(14) 4_665
C28 O1 Zn1 O4 -152.87(14) .
C28 O1 Zn1 N1 -65.87(14) .
C33 O4 Zn1 O2 17.6(6) .
C33 O4 Zn1 O3 -22.22(14) .
C33 O4 Zn1 O1 151.73(14) .
C33 O4 Zn1 N2 -119.77(14) 4_665
C33 O4 Zn1 N1 66.97(14) .
C19 N1 Zn1 O2 -140.09(15) .
C18 N1 Zn1 O2 39.33(15) .
C19 N1 Zn1 O3 132.17(15) .
C18 N1 Zn1 O3 -48.40(14) .
C19 N1 Zn1 O1 -51.87(15) .
C18 N1 Zn1 O1 127.55(15) .
C19 N1 Zn1 N2 -38.5(6) 4_665
C18 N1 Zn1 N2 141.0(5) 4_665
C19 N1 Zn1 O4 44.32(14) .
C18 N1 Zn1 O4 -136.25(15) .
